data_7229116
loop_
_publ_author_name
'Hatcher, Lauren E.'
'Raithby, Paul R.'

_publ_section_title
;
 The Impact of Hydrogen Bonding on 100% Photo-Switching in Solid-State
 Nitro-Nitrito Linkage Isomers
;
_journal_name_full CrystEngComm
_journal_paper_doi 10.1039/C7CE01366C
_journal_year 2017
_chemical_formula_moiety 'C12 H29 N4 O2 Pd, C F3 O3 S'
_chemical_formula_sum 'C13 H29 F3 N4 O5 Pd S'
_chemical_formula_weight 516.86
_chemical_name_systematic 'Nitro(N,N,N,N'-tetraethyldiethylenetriamine)palladium(II) trifluoromethanesulfonate'
_space_group_crystal_system monoclinic
_space_group_IT_number 14
_space_group_name_Hall '-P 2yn'
_space_group_name_H-M_alt 'P 1 21/n 1'
_symmetry_space_group_name_Hall '-P 2yn'
_symmetry_space_group_name_H-M 'P 1 21/n 1'
_atom_sites_solution_hydrogens geom
_audit_creation_method SHELXL-2014
_audit_update_record
;
2017-07-25 deposited with the CCDC.
2017-09-06 downloaded from the CCDC.
;
_cell_angle_alpha 90
_cell_angle_beta 96.510(4)
_cell_angle_gamma 90
_cell_formula_units_Z 4
_cell_length_a 9.2479(4)
_cell_length_b 13.1454(5)
_cell_length_c 17.0808(10)
_cell_measurement_reflns_used 3096
_cell_measurement_temperature 190(2)
_cell_measurement_theta_max 29.1880
_cell_measurement_theta_min 3.9080
_cell_volume 2063.08(17)
_computing_cell_refinement 'CrysAlisPro 1.171.38.43 (Rigaku OD, 2015)'
_computing_data_collection 'CrysAlisPro 1.171.38.43 (Rigaku OD, 2015)'
_computing_data_reduction 'CrysAlisPro 1.171.38.43 (Rigaku OD, 2015)'
_computing_molecular_graphics 'Olex2 (Dolomanov et al., 2009)'
_computing_publication_material 'Olex2 (Dolomanov et al., 2009)'
_computing_structure_refinement 'ShelXL (Sheldrick, 2015)'
_computing_structure_solution 'ShelXT (Sheldrick, 2015)'
_diffrn_ambient_temperature 190(2)
_diffrn_detector_area_resol_mean 10.3795
_diffrn_measured_fraction_theta_full 0.996
_diffrn_measured_fraction_theta_max 0.996
_diffrn_measurement_device_type 'Xcalibur, Atlas, Gemini ultra'
_diffrn_measurement_method '\w scans'
_diffrn_radiation_type MoK\a
_diffrn_radiation_wavelength 0.71073
_diffrn_reflns_av_R_equivalents 0.0323
_diffrn_reflns_av_unetI/netI 0.0499
_diffrn_reflns_Laue_measured_fraction_full 0.996
_diffrn_reflns_Laue_measured_fraction_max 0.996
_diffrn_reflns_limit_h_max 11
_diffrn_reflns_limit_h_min -9
_diffrn_reflns_limit_k_max 16
_diffrn_reflns_limit_k_min -13
_diffrn_reflns_limit_l_max 21
_diffrn_reflns_limit_l_min -19
_diffrn_reflns_number 9006
_diffrn_reflns_point_group_measured_fraction_full 0.996
_diffrn_reflns_point_group_measured_fraction_max 0.996
_diffrn_reflns_theta_full 25.000
_diffrn_reflns_theta_max 26.369
_diffrn_reflns_theta_min 3.324
_diffrn_source 'fine-focus sealed X-ray tube'
_diffrn_source_type 'Enhance (Mo) X-ray Source'
_exptl_absorpt_coefficient_mu 1.058
_exptl_absorpt_correction_T_max 1.00000
_exptl_absorpt_correction_T_min 0.74165
_exptl_absorpt_correction_type multi-scan
_exptl_absorpt_process_details
;
CrysAlisPro 1.171.38.43 (Rigaku Oxford Diffraction, 2015)
Empirical absorption correction using spherical harmonics,
 implemented in SCALE3 ABSPACK scaling algorithm.
;
_exptl_crystal_colour colourless
_exptl_crystal_density_diffrn 1.664
_exptl_crystal_description block
_exptl_crystal_F_000 1056
_exptl_crystal_size_max 0.450
_exptl_crystal_size_mid 0.240
_exptl_crystal_size_min 0.200
_refine_diff_density_max 0.589
_refine_diff_density_min -0.543
_refine_diff_density_rms 0.086
_refine_ls_extinction_method none
_refine_ls_goodness_of_fit_ref 1.018
_refine_ls_hydrogen_treatment constr
_refine_ls_matrix_type full
_refine_ls_number_parameters 248
_refine_ls_number_reflns 4211
_refine_ls_number_restraints 0
_refine_ls_restrained_S_all 1.018
_refine_ls_R_factor_all 0.0483
_refine_ls_R_factor_gt 0.0328
_refine_ls_shift/su_max 0.002
_refine_ls_shift/su_mean 0.000
_refine_ls_structure_factor_coef Fsqd
_refine_ls_weighting_details 'w=1/[\s^2^(Fo^2^)+(0.0276P)^2^+0.4595P] where P=(Fo^2^+2Fc^2^)/3'
_refine_ls_weighting_scheme calc
_refine_ls_wR_factor_gt 0.0653
_refine_ls_wR_factor_ref 0.0718
_reflns_Friedel_coverage 0.000
_reflns_number_gt 3360
_reflns_number_total 4211
_reflns_threshold_expression 'I > 2\s(I)'
_cod_data_source_file c7ce01366c2.cif
_cod_data_source_block VT_190K
_cod_database_code 7229116
_shelx_space_group_comment
;
The symmetry employed for this shelxl refinement is uniquely defined
by the following loop, which should always be used as a source of
symmetry information in preference to the above space-group names.
They are only intended as comments.
;
_shelx_estimated_absorpt_t_min 0.648
_shelx_estimated_absorpt_t_max 0.816
_shelxl_version_number 2014-1

loop_
_space_group_symop_operation_xyz
'x, y, z'
'-x+1/2, y+1/2, -z+1/2'
'-x, -y, -z'
'x-1/2, -y-1/2, z-1/2'

loop_
_atom_site_label
_atom_site_type_symbol
_atom_site_fract_x
_atom_site_fract_y
_atom_site_fract_z
_atom_site_U_iso_or_equiv
_atom_site_adp_type
_atom_site_occupancy
_atom_site_site_symmetry_order
_atom_site_calc_flag
_atom_site_refinement_flags_posn
_atom_site_refinement_flags_adp
C1 C 0.2579(4) 0.4379(2) 0.4079(2) 0.0321(8) Uani 1 1 d . .
H1A H 0.1954 0.3824 0.3839 0.038 Uiso 1 1 calc R U
H1B H 0.2479 0.4398 0.4649 0.038 Uiso 1 1 calc R U
C2 C 0.4143(3) 0.4173(2) 0.39597(19) 0.0299(7) Uani 1 1 d . .
H2A H 0.4792 0.4692 0.4234 0.036 Uiso 1 1 calc R U
H2B H 0.4447 0.3493 0.4166 0.036 Uiso 1 1 calc R U
C3 C 0.5657(3) 0.4245(2) 0.2817(2) 0.0297(8) Uani 1 1 d . .
H3A H 0.6158 0.3584 0.2913 0.036 Uiso 1 1 calc R U
H3B H 0.6267 0.4786 0.3088 0.036 Uiso 1 1 calc R U
C4 C 0.5378(4) 0.4458(2) 0.1950(2) 0.0324(8) Uani 1 1 d . .
H4A H 0.6318 0.4541 0.1732 0.039 Uiso 1 1 calc R U
H4B H 0.4862 0.3873 0.1682 0.039 Uiso 1 1 calc R U
C5 C 0.0470(3) 0.5430(3) 0.3583(2) 0.0384(9) Uani 1 1 d . .
H5A H 0.0176 0.6139 0.3447 0.046 Uiso 1 1 calc R U
H5B H 0.0082 0.5255 0.4083 0.046 Uiso 1 1 calc R U
C6 C -0.0206(4) 0.4735(3) 0.2945(3) 0.0551(11) Uani 1 1 d . .
H6A H 0.0232 0.4862 0.2458 0.083 Uiso 1 1 calc R U
H6B H -0.1256 0.4863 0.2854 0.083 Uiso 1 1 calc R U
H6C H -0.0035 0.4026 0.3107 0.083 Uiso 1 1 calc R U
C7 C 0.2696(3) 0.6244(2) 0.42115(19) 0.0306(7) Uani 1 1 d . .
H7A H 0.2464 0.6885 0.3919 0.037 Uiso 1 1 calc R U
H7B H 0.3769 0.6179 0.4290 0.037 Uiso 1 1 calc R U
C8 C 0.2151(4) 0.6335(3) 0.5018(2) 0.0461(10) Uani 1 1 d . .
H8A H 0.1101 0.6464 0.4951 0.069 Uiso 1 1 calc R U
H8B H 0.2652 0.6900 0.5309 0.069 Uiso 1 1 calc R U
H8C H 0.2351 0.5701 0.5312 0.069 Uiso 1 1 calc R U
C9 C 0.3716(4) 0.5383(3) 0.0973(2) 0.0366(8) Uani 1 1 d . .
H9A H 0.4429 0.5215 0.0602 0.044 Uiso 1 1 calc R U
H9B H 0.3330 0.6071 0.0838 0.044 Uiso 1 1 calc R U
C10 C 0.2480(4) 0.4629(3) 0.0862(2) 0.0469(10) Uani 1 1 d . .
H10A H 0.2045 0.4640 0.0312 0.070 Uiso 1 1 calc R U
H10B H 0.1741 0.4812 0.1206 0.070 Uiso 1 1 calc R U
H10C H 0.2851 0.3945 0.0997 0.070 Uiso 1 1 calc R U
C11 C 0.5422(4) 0.6333(2) 0.1917(2) 0.0347(8) Uani 1 1 d . .
H11A H 0.5935 0.6307 0.2458 0.042 Uiso 1 1 calc R U
H11B H 0.4781 0.6938 0.1885 0.042 Uiso 1 1 calc R U
C12 C 0.6553(4) 0.6476(3) 0.1341(3) 0.0588(12) Uani 1 1 d . .
H12A H 0.6059 0.6610 0.0813 0.088 Uiso 1 1 calc R U
H12B H 0.7143 0.5858 0.1330 0.088 Uiso 1 1 calc R U
H12C H 0.7183 0.7053 0.1511 0.088 Uiso 1 1 calc R U
N1 N 0.2004(3) 0.6704(2) 0.22606(17) 0.0312(6) Uani 1 1 d . .
N2 N 0.2094(3) 0.53765(18) 0.37078(15) 0.0246(6) Uani 1 1 d . .
N3 N 0.4200(2) 0.42218(17) 0.31009(15) 0.0209(5) Uani 1 1 d . .
H3 H 0.3679 0.3610 0.2864 0.025 Uiso 1 1 calc R U
N4 N 0.4482(3) 0.54019(18) 0.17911(15) 0.0261(6) Uani 1 1 d . .
O1 O 0.2390(3) 0.75250(19) 0.25494(18) 0.0630(9) Uani 1 1 d . .
O2 O 0.0976(3) 0.6684(2) 0.17539(19) 0.0727(10) Uani 1 1 d . .
Pd1 Pd 0.30977(2) 0.54470(2) 0.26755(2) 0.01983(8) Uani 1 1 d . .
C13 C 0.6109(4) 0.8122(3) 0.4130(2) 0.0341(8) Uani 1 1 d . .
F1 F 0.6604(2) 0.90696(14) 0.41080(14) 0.0498(6) Uani 1 1 d . .
F2 F 0.5559(2) 0.80091(16) 0.48095(13) 0.0567(6) Uani 1 1 d . .
F3 F 0.5015(2) 0.80343(17) 0.35607(14) 0.0562(6) Uani 1 1 d . .
O3 O 0.7949(3) 0.74313(18) 0.32547(15) 0.0471(7) Uani 1 1 d . .
O4 O 0.6749(3) 0.62381(16) 0.40405(14) 0.0397(6) Uani 1 1 d . .
O5 O 0.8574(3) 0.7382(2) 0.46738(17) 0.0551(7) Uani 1 1 d . .
S1 S 0.75164(9) 0.71903(6) 0.40130(5) 0.0321(2) Uani 1 1 d . .

loop_
_atom_site_aniso_label
_atom_site_aniso_U_11
_atom_site_aniso_U_22
_atom_site_aniso_U_33
_atom_site_aniso_U_23
_atom_site_aniso_U_13
_atom_site_aniso_U_12
C1 0.0419(19) 0.0283(17) 0.0278(19) 0.0066(15) 0.0114(15) -0.0027(15)
C2 0.0404(18) 0.0230(16) 0.0253(19) 0.0038(14) -0.0005(15) 0.0058(15)
C3 0.0242(15) 0.0250(16) 0.041(2) -0.0011(15) 0.0068(15) 0.0051(14)
C4 0.0346(18) 0.0258(17) 0.039(2) -0.0034(15) 0.0160(16) 0.0014(15)
C5 0.0194(15) 0.056(2) 0.041(2) -0.0053(19) 0.0102(15) -0.0014(16)
C6 0.0273(18) 0.081(3) 0.056(3) -0.007(2) -0.0006(19) -0.008(2)
C7 0.0341(17) 0.0264(16) 0.032(2) -0.0085(15) 0.0057(15) 0.0015(15)
C8 0.044(2) 0.059(2) 0.036(2) -0.0168(19) 0.0041(17) 0.0116(19)
C9 0.052(2) 0.0362(19) 0.0231(19) 0.0012(16) 0.0109(16) 0.0003(17)
C10 0.058(2) 0.047(2) 0.033(2) -0.0013(18) -0.0026(18) -0.011(2)
C11 0.0423(19) 0.0267(17) 0.037(2) 0.0017(16) 0.0135(17) -0.0113(16)
C12 0.063(3) 0.055(3) 0.065(3) 0.000(2) 0.036(2) -0.023(2)
N1 0.0349(15) 0.0241(14) 0.0338(17) 0.0008(13) 0.0006(13) 0.0079(13)
N2 0.0231(12) 0.0237(13) 0.0281(15) -0.0011(11) 0.0077(11) 0.0016(11)
N3 0.0235(12) 0.0142(11) 0.0248(15) 0.0009(10) 0.0027(11) -0.0001(10)
N4 0.0329(14) 0.0187(13) 0.0281(15) -0.0015(11) 0.0093(12) -0.0015(11)
O1 0.0735(19) 0.0222(13) 0.084(2) -0.0013(14) -0.0305(17) 0.0107(13)
O2 0.086(2) 0.0470(17) 0.073(2) -0.0018(16) -0.0403(19) 0.0209(16)
Pd1 0.02191(12) 0.01518(12) 0.02288(14) 0.00153(10) 0.00468(9) 0.00233(10)
C13 0.0368(19) 0.0292(18) 0.036(2) 0.0045(16) 0.0054(16) -0.0013(16)
F1 0.0606(13) 0.0230(10) 0.0689(16) -0.0004(10) 0.0208(12) -0.0021(10)
F2 0.0692(14) 0.0529(14) 0.0546(15) 0.0078(12) 0.0353(12) 0.0078(12)
F3 0.0409(12) 0.0558(14) 0.0679(17) 0.0006(13) -0.0114(11) 0.0090(11)
O3 0.0542(15) 0.0387(14) 0.0531(18) -0.0006(12) 0.0264(14) -0.0053(12)
O4 0.0537(14) 0.0228(11) 0.0421(15) 0.0034(11) 0.0037(12) -0.0049(11)
O5 0.0419(15) 0.0519(16) 0.066(2) -0.0099(15) -0.0176(14) 0.0039(13)
S1 0.0313(4) 0.0259(4) 0.0387(5) -0.0005(4) 0.0028(4) -0.0004(4)

loop_
_atom_type_symbol
_atom_type_description
_atom_type_scat_dispersion_real
_atom_type_scat_dispersion_imag
_atom_type_scat_source
C C 0.0033 0.0016 'International Tables Vol C Tables 4.2.6.8 and 6.1.1.4'
H H 0.0000 0.0000 'International Tables Vol C Tables 4.2.6.8 and 6.1.1.4'
F F 0.0171 0.0103 'International Tables Vol C Tables 4.2.6.8 and 6.1.1.4'
N N 0.0061 0.0033 'International Tables Vol C Tables 4.2.6.8 and 6.1.1.4'
O O 0.0106 0.0060 'International Tables Vol C Tables 4.2.6.8 and 6.1.1.4'
Pd Pd -0.9988 1.0072 'International Tables Vol C Tables 4.2.6.8 and 6.1.1.4'
S S 0.1246 0.1234 'International Tables Vol C Tables 4.2.6.8 and 6.1.1.4'

loop_
_geom_angle_atom_site_label_1
_geom_angle_atom_site_label_2
_geom_angle_atom_site_label_3
_geom_angle
N2 C1 C2 110.2(2)
N2 C1 H1A 109.6
C2 C1 H1A 109.6
N2 C1 H1B 109.6
C2 C1 H1B 109.6
H1A C1 H1B 108.1
N3 C2 C1 105.6(3)
N3 C2 H2A 110.6
C1 C2 H2A 110.6
N3 C2 H2B 110.6
C1 C2 H2B 110.6
H2A C2 H2B 108.7
N3 C3 C4 105.4(2)
N3 C3 H3A 110.7
C4 C3 H3A 110.7
N3 C3 H3B 110.7
C4 C3 H3B 110.7
H3A C3 H3B 108.8
N4 C4 C3 111.3(2)
N4 C4 H4A 109.4
C3 C4 H4A 109.4
N4 C4 H4B 109.4
C3 C4 H4B 109.4
H4A C4 H4B 108.0
N2 C5 C6 113.8(3)
N2 C5 H5A 108.8
C6 C5 H5A 108.8
N2 C5 H5B 108.8
C6 C5 H5B 108.8
H5A C5 H5B 107.7
C5 C6 H6A 109.5
C5 C6 H6B 109.5
H6A C6 H6B 109.5
C5 C6 H6C 109.5
H6A C6 H6C 109.5
H6B C6 H6C 109.5
N2 C7 C8 116.1(3)
N2 C7 H7A 108.3
C8 C7 H7A 108.3
N2 C7 H7B 108.3
C8 C7 H7B 108.3
H7A C7 H7B 107.4
C7 C8 H8A 109.5
C7 C8 H8B 109.5
H8A C8 H8B 109.5
C7 C8 H8C 109.5
H8A C8 H8C 109.5
H8B C8 H8C 109.5
N4 C9 C10 113.6(3)
N4 C9 H9A 108.8
C10 C9 H9A 108.8
N4 C9 H9B 108.8
C10 C9 H9B 108.8
H9A C9 H9B 107.7
C9 C10 H10A 109.5
C9 C10 H10B 109.5
H10A C10 H10B 109.5
C9 C10 H10C 109.5
H10A C10 H10C 109.5
H10B C10 H10C 109.5
N4 C11 C12 115.8(3)
N4 C11 H11A 108.3
C12 C11 H11A 108.3
N4 C11 H11B 108.3
C12 C11 H11B 108.3
H11A C11 H11B 107.4
C11 C12 H12A 109.5
C11 C12 H12B 109.5
H12A C12 H12B 109.5
C11 C12 H12C 109.5
H12A C12 H12C 109.5
H12B C12 H12C 109.5
O2 N1 O1 118.4(3)
O2 N1 Pd1 123.6(2)
O1 N1 Pd1 117.9(2)
C5 N2 C7 110.4(2)
C5 N2 C1 110.4(2)
C7 N2 C1 110.4(3)
C5 N2 Pd1 114.4(2)
C7 N2 Pd1 106.25(17)
C1 N2 Pd1 104.78(17)
C2 N3 C3 117.6(2)
C2 N3 Pd1 108.78(18)
C3 N3 Pd1 108.02(18)
C2 N3 H3 107.4
C3 N3 H3 107.4
Pd1 N3 H3 107.4
C9 N4 C4 110.5(2)
C9 N4 C11 110.7(2)
C4 N4 C11 110.5(2)
C9 N4 Pd1 114.35(19)
C4 N4 Pd1 105.29(18)
C11 N4 Pd1 105.37(18)
N3 Pd1 N1 178.90(11)
N3 Pd1 N2 85.09(9)
N1 Pd1 N2 94.58(10)
N3 Pd1 N4 84.88(10)
N1 Pd1 N4 95.32(10)
N2 Pd1 N4 167.99(10)
F3 C13 F2 107.2(3)
F3 C13 F1 107.3(3)
F2 C13 F1 107.3(3)
F3 C13 S1 111.0(2)
F2 C13 S1 111.8(2)
F1 C13 S1 112.1(2)
O5 S1 O3 116.00(17)
O5 S1 O4 114.99(16)
O3 S1 O4 114.21(15)
O5 S1 C13 103.25(16)
O3 S1 C13 103.13(16)
O4 S1 C13 102.73(15)

loop_
_geom_bond_atom_site_label_1
_geom_bond_atom_site_label_2
_geom_bond_distance
C1 N2 1.503(4)
C1 C2 1.507(4)
C1 H1A 0.9900
C1 H1B 0.9900
C2 N3 1.475(4)
C2 H2A 0.9900
C2 H2B 0.9900
C3 N3 1.483(3)
C3 C4 1.500(5)
C3 H3A 0.9900
C3 H3B 0.9900
C4 N4 1.500(4)
C4 H4A 0.9900
C4 H4B 0.9900
C5 N2 1.495(4)
C5 C6 1.503(5)
C5 H5A 0.9900
C5 H5B 0.9900
C6 H6A 0.9800
C6 H6B 0.9800
C6 H6C 0.9800
C7 N2 1.497(4)
C7 C8 1.524(4)
C7 H7A 0.9900
C7 H7B 0.9900
C8 H8A 0.9800
C8 H8B 0.9800
C8 H8C 0.9800
C9 N4 1.493(4)
C9 C10 1.509(5)
C9 H9A 0.9900
C9 H9B 0.9900
C10 H10A 0.9800
C10 H10B 0.9800
C10 H10C 0.9800
C11 N4 1.502(4)
C11 C12 1.527(4)
C11 H11A 0.9900
C11 H11B 0.9900
C12 H12A 0.9800
C12 H12B 0.9800
C12 H12C 0.9800
N1 O2 1.211(4)
N1 O1 1.223(4)
N1 Pd1 2.023(3)
N2 Pd1 2.086(2)
N3 Pd1 1.998(2)
N3 H3 1.0000
N4 Pd1 2.089(2)
C13 F3 1.326(4)
C13 F2 1.327(4)
C13 F1 1.329(4)
C13 S1 1.815(3)
O3 S1 1.433(3)
O4 S1 1.442(2)
O5 S1 1.430(3)

loop_
_geom_torsion_atom_site_label_1
_geom_torsion_atom_site_label_2
_geom_torsion_atom_site_label_3
_geom_torsion_atom_site_label_4
_geom_torsion
N2 C1 C2 N3 -55.9(3)
N3 C3 C4 N4 54.3(3)
C6 C5 N2 C7 167.2(3)
C6 C5 N2 C1 -70.5(4)
C6 C5 N2 Pd1 47.4(4)
C8 C7 N2 C5 57.1(4)
C8 C7 N2 C1 -65.2(3)
C8 C7 N2 Pd1 -178.3(2)
C2 C1 N2 C5 161.2(3)
C2 C1 N2 C7 -76.5(3)
C2 C1 N2 Pd1 37.5(3)
C1 C2 N3 C3 168.5(2)
C1 C2 N3 Pd1 45.4(3)
C4 C3 N3 C2 -171.3(2)
C4 C3 N3 Pd1 -47.9(3)
C10 C9 N4 C4 72.0(3)
C10 C9 N4 C11 -165.4(3)
C10 C9 N4 Pd1 -46.6(3)
C3 C4 N4 C9 -157.0(3)
C3 C4 N4 C11 80.2(3)
C3 C4 N4 Pd1 -33.1(3)
C12 C11 N4 C9 -56.3(4)
C12 C11 N4 C4 66.4(4)
C12 C11 N4 Pd1 179.6(3)
F3 C13 S1 O5 -179.0(2)
F2 C13 S1 O5 -59.4(3)
F1 C13 S1 O5 61.1(3)
F3 C13 S1 O3 59.9(3)
F2 C13 S1 O3 179.5(2)
F1 C13 S1 O3 -60.1(3)
F3 C13 S1 O4 -59.1(3)
F2 C13 S1 O4 60.5(3)
F1 C13 S1 O4 -179.0(2)
